data_2221367
loop_
_publ_author_name
'Arshad, Muhammad Nadeem'
'Tahir, M. Nawaz'
'Khan, Islam Ullah'
'Shafiq, Muhammad'
'Sharif, Hafiz Muhammad Adeel'

_publ_section_title
;
 5-Benzenesulfonamido-2-chlorobenzoic acid
;
_journal_coeditor_code HB2925
_journal_issue 4
_journal_name_full 'Acta Crystallographica Section E'
_journal_page_first o831
_journal_paper_doi 10.1107/S1600536809009787
_journal_volume 65
_journal_year 2009
_chemical_formula_iupac 'C13 H10 Cl N O4 S'
_chemical_formula_moiety 'C13 H10 Cl N O4 S'
_chemical_formula_sum 'C13 H10 Cl N O4 S'
_chemical_formula_weight 311.73
_chemical_name_systematic
;
5-Benzenesulfonamido-2-chlorobenzoic acid
;
_space_group_IT_number 14
_symmetry_cell_setting monoclinic
_symmetry_space_group_name_Hall '-P 2ybc'
_symmetry_space_group_name_H-M 'P 1 21/c 1'
_atom_sites_solution_hydrogens geom
_atom_sites_solution_primary direct
_atom_sites_solution_secondary difmap
_audit_creation_method SHELXL-97
_cell_angle_alpha 90
_cell_angle_beta 91.483(2)
_cell_angle_gamma 90
_cell_formula_units_Z 4
_cell_length_a 11.7139(4)
_cell_length_b 5.3957(2)
_cell_length_c 20.7565(8)
_cell_measurement_reflns_used 2234
_cell_measurement_temperature 296(2)
_cell_measurement_theta_max 26.99
_cell_measurement_theta_min 2.10
_cell_volume 1311.47(8)
_computing_cell_refinement 'SAINT (Bruker, 2007)'
_computing_data_collection 'APEX2 (Bruker, 2007)'
_computing_data_reduction 'SAINT (Bruker, 2007)'
_computing_molecular_graphics 'ORTEP-3 for Windows (Farrugia, 1997) and PLATON (Spek, 2009)'
_computing_publication_material
;
WinGX (Farrugia, 1999) and PLATON (Spek, 2009)
;
_computing_structure_refinement 'SHELXL97 (Sheldrick, 2008)'
_computing_structure_solution 'SHELXS97 (Sheldrick, 2008)'
_diffrn_ambient_temperature 296(2)
_diffrn_detector_area_resol_mean 7.40
_diffrn_measured_fraction_theta_full 0.999
_diffrn_measured_fraction_theta_max 0.999
_diffrn_measurement_device_type 'Bruker Kappa APEXII CCD'
_diffrn_measurement_method \w
_diffrn_radiation_monochromator graphite
_diffrn_radiation_source 'fine-focus sealed tube'
_diffrn_radiation_type MoK\a
_diffrn_radiation_wavelength 0.71073
_diffrn_reflns_av_R_equivalents 0.0289
_diffrn_reflns_av_sigmaI/netI 0.0271
_diffrn_reflns_limit_h_max 15
_diffrn_reflns_limit_h_min -15
_diffrn_reflns_limit_k_max 7
_diffrn_reflns_limit_k_min -7
_diffrn_reflns_limit_l_max 27
_diffrn_reflns_limit_l_min -27
_diffrn_reflns_number 14693
_diffrn_reflns_theta_full 28.33
_diffrn_reflns_theta_max 28.33
_diffrn_reflns_theta_min 2.59
_diffrn_standards_number 0
_exptl_absorpt_coefficient_mu 0.462
_exptl_absorpt_correction_T_max 0.940
_exptl_absorpt_correction_T_min 0.939
_exptl_absorpt_correction_type multi-scan
_exptl_absorpt_process_details '(SADABS; Bruker, 2005)'
_exptl_crystal_colour colorless
_exptl_crystal_density_diffrn 1.579
_exptl_crystal_density_method 'not measured'
_exptl_crystal_description prismatic
_exptl_crystal_F_000 640
_exptl_crystal_size_max 0.24
_exptl_crystal_size_mid 0.18
_exptl_crystal_size_min 0.15
_refine_diff_density_max 0.370
_refine_diff_density_min -0.357
_refine_ls_extinction_method none
_refine_ls_goodness_of_fit_ref 1.024
_refine_ls_hydrogen_treatment constr
_refine_ls_matrix_type full
_refine_ls_number_parameters 182
_refine_ls_number_reflns 3269
_refine_ls_number_restraints 0
_refine_ls_restrained_S_all 1.024
_refine_ls_R_factor_all 0.0567
_refine_ls_R_factor_gt 0.0387
_refine_ls_shift/su_max 0.000
_refine_ls_shift/su_mean 0.000
_refine_ls_structure_factor_coef Fsqd
_refine_ls_weighting_details 'calc w=1/[\s^2^(Fo^2^)+(0.048P)^2^+0.7097P] where P=(Fo^2^+2Fc^2^)/3'
_refine_ls_weighting_scheme calc
_refine_ls_wR_factor_gt 0.0948
_refine_ls_wR_factor_ref 0.1080
_reflns_number_gt 2513
_reflns_number_total 3269
_reflns_threshold_expression I>2\s(I)
_cod_data_source_file hb2925.cif
_cod_data_source_block I
_cod_original_sg_symbol_H-M 'P 21/c'
_cod_database_code 2221367
_cod_database_fobs_code 2221367

loop_
_symmetry_equiv_pos_site_id
_symmetry_equiv_pos_as_xyz
1 x,y,z
2 -x,1/2+y,1/2-z
3 -x,-y,-z
4 x,1/2-y,1/2+z

loop_
_atom_site_aniso_label
_atom_site_aniso_U_11
_atom_site_aniso_U_22
_atom_site_aniso_U_33
_atom_site_aniso_U_12
_atom_site_aniso_U_13
_atom_site_aniso_U_23
Cl1 0.0512(3) 0.0760(4) 0.0756(4) 0.0223(3) 0.0284(3) 0.0383(3)
S1 0.0291(2) 0.0308(2) 0.0350(3) -0.0010(2) 0.0002(2) 0.0017(2)
O1 0.0393(8) 0.0620(10) 0.0582(10) 0.0216(7) 0.0088(7) 0.0238(8)
O2 0.0443(8) 0.0601(10) 0.0631(10) 0.0182(7) 0.0114(7) 0.0283(8)
O3 0.0363(7) 0.0478(8) 0.0540(9) -0.0098(6) 0.0038(6) 0.0115(7)
O4 0.0442(8) 0.0354(7) 0.0462(8) 0.0065(6) -0.0018(6) -0.0055(6)
N1 0.0261(8) 0.0457(9) 0.0392(9) 0.0047(7) -0.0004(6) 0.0085(7)
C1 0.0325(9) 0.0349(9) 0.0284(9) 0.0056(7) -0.0025(7) -0.0021(7)
C2 0.0264(8) 0.0373(9) 0.0295(9) 0.0046(7) -0.0020(7) -0.0035(8)
C3 0.0306(9) 0.0342(9) 0.0291(9) 0.0030(7) -0.0014(7) -0.0019(7)
C4 0.0353(10) 0.0448(11) 0.0460(12) 0.0138(9) 0.0047(8) 0.0102(9)
C5 0.0342(10) 0.0539(13) 0.0519(13) 0.0159(9) 0.0114(9) 0.0118(10)
C6 0.0356(10) 0.0430(11) 0.0372(10) 0.0060(8) 0.0059(8) 0.0050(9)
C7 0.0322(9) 0.0382(10) 0.0326(10) 0.0053(8) -0.0027(7) -0.0012(8)
C8 0.0333(9) 0.0335(9) 0.0297(9) -0.0038(7) 0.0016(7) 0.0022(7)
C9 0.0438(12) 0.0503(12) 0.0512(13) 0.0002(10) 0.0056(10) -0.0115(10)
C10 0.0680(17) 0.0646(16) 0.0611(16) -0.0072(13) 0.0067(13) -0.0284(13)
C11 0.0665(17) 0.0720(18) 0.0577(15) -0.0258(14) -0.0038(13) -0.0170(13)
C12 0.0362(11) 0.0722(16) 0.0587(14) -0.0131(11) -0.0050(10) -0.0017(12)
C13 0.0351(10) 0.0513(12) 0.0433(12) -0.0005(9) 0.0032(8) -0.0024(10)

loop_
_atom_site_type_symbol
_atom_site_label
_atom_site_fract_x
_atom_site_fract_y
_atom_site_fract_z
_atom_site_U_iso_or_equiv
_atom_site_thermal_displace_type
_atom_site_calc_flag
_atom_site_refinement_flags
_atom_site_occupancy
Cl Cl1 0.34738(5) 1.16021(13) -0.01036(3) 0.0671(2) Uani . . 1.000
S S1 0.18337(4) 0.37106(8) 0.24025(2) 0.03170(10) Uani . . 1.000
O O1 -0.00951(12) 1.2492(3) 0.05816(8) 0.0530(5) Uani . . 1.000
O O2 0.12244(13) 1.3665(3) -0.00925(8) 0.0557(5) Uani . . 1.000
O O3 0.08966(12) 0.2790(3) 0.27620(7) 0.0460(5) Uani . . 1.000
O O4 0.25750(12) 0.2023(3) 0.20902(7) 0.0420(4) Uani . . 1.000
N N1 0.12278(13) 0.5510(3) 0.18667(8) 0.0370(5) Uani . . 1.000
C C1 0.16292(15) 1.0292(3) 0.06222(9) 0.0320(5) Uani . . 1.000
C C2 0.11598(15) 0.8798(3) 0.10932(9) 0.0311(5) Uani . . 1.000
C C3 0.17784(15) 0.6911(3) 0.13923(9) 0.0313(5) Uani . . 1.000
C C4 0.28911(17) 0.6482(4) 0.12081(10) 0.0420(6) Uani . . 1.000
C C5 0.33651(18) 0.7953(4) 0.07447(11) 0.0465(7) Uani . . 1.000
C C6 0.27543(17) 0.9845(4) 0.04525(10) 0.0385(6) Uani . . 1.000
C C7 0.09147(16) 1.2312(4) 0.03343(9) 0.0344(6) Uani . . 1.000
C C8 0.26803(15) 0.5589(3) 0.29150(9) 0.0322(5) Uani . . 1.000
C C9 0.21566(19) 0.7353(4) 0.32856(11) 0.0484(7) Uani . . 1.000
C C10 0.2813(2) 0.8817(5) 0.36915(13) 0.0645(9) Uani . . 1.000
C C11 0.3978(2) 0.8482(5) 0.37292(13) 0.0655(10) Uani . . 1.000
C C12 0.4499(2) 0.6723(5) 0.33606(12) 0.0558(8) Uani . . 1.000
C C13 0.38461(17) 0.5253(4) 0.29468(10) 0.0432(7) Uani . . 1.000
H H1N 0.04957 0.56188 0.18730 0.0444 Uiso . . 1.000
H H1O -0.04283 1.36994 0.04279 0.0636 Uiso . . 1.000
H H2 0.04096 0.90730 0.12110 0.0374 Uiso . . 1.000
H H4 0.33146 0.52045 0.13970 0.0503 Uiso . . 1.000
H H5 0.41138 0.76657 0.06261 0.0558 Uiso . . 1.000
H H9 0.13680 0.75516 0.32615 0.0580 Uiso . . 1.000
H H10 0.24711 1.00298 0.39397 0.0773 Uiso . . 1.000
H H11 0.44182 0.94605 0.40084 0.0786 Uiso . . 1.000
H H12 0.52867 0.65190 0.33884 0.0670 Uiso . . 1.000
H H13 0.41898 0.40565 0.26941 0.0519 Uiso . . 1.000

loop_
_atom_type_symbol
_atom_type_description
_atom_type_scat_dispersion_real
_atom_type_scat_dispersion_imag
_atom_type_scat_source
C C 0.0033 0.0016 'International Tables Vol C Tables 4.2.6.8 and 6.1.1.4'
H H 0.0000 0.0000 'International Tables Vol C Tables 4.2.6.8 and 6.1.1.4'
N N 0.0061 0.0033 'International Tables Vol C Tables 4.2.6.8 and 6.1.1.4'
O O 0.0106 0.0060 'International Tables Vol C Tables 4.2.6.8 and 6.1.1.4'
S S 0.1246 0.1234 'International Tables Vol C Tables 4.2.6.8 and 6.1.1.4'
Cl Cl 0.1484 0.1585 'International Tables Vol C Tables 4.2.6.8 and 6.1.1.4'

loop_
_geom_angle_atom_site_label_1
_geom_angle_atom_site_label_2
_geom_angle_atom_site_label_3
_geom_angle_site_symmetry_1
_geom_angle_site_symmetry_2
_geom_angle_site_symmetry_3
_geom_angle
_geom_angle_publ_flag
O3 S1 O4 . . . 119.97(9) no
O3 S1 N1 . . . 103.69(9) no
O3 S1 C8 . . . 108.23(9) no
O4 S1 N1 . . . 109.31(9) no
O4 S1 C8 . . . 107.63(9) no
N1 S1 C8 . . . 107.41(8) no
C7 O1 H1O . . . 109.00 no
S1 N1 C3 . . . 126.74(13) no
C3 N1 H1N . . . 117.00 no
S1 N1 H1N . . . 117.00 no
C2 C1 C6 . . . 118.08(16) no
C2 C1 C7 . . . 118.53(16) no
C6 C1 C7 . . . 123.38(17) no
C1 C2 C3 . . . 121.90(16) no
N1 C3 C2 . . . 117.57(16) no
N1 C3 C4 . . . 123.56(16) no
C2 C3 C4 . . . 118.87(17) no
C3 C4 C5 . . . 119.72(19) no
C4 C5 C6 . . . 121.4(2) no
C1 C6 C5 . . . 120.03(19) no
Cl1 C6 C5 . . . 116.31(16) no
Cl1 C6 C1 . . . 123.64(16) no
O1 C7 O2 . . . 122.32(19) no
O1 C7 C1 . . . 113.71(17) no
O2 C7 C1 . . . 123.97(17) no
S1 C8 C9 . . . 118.95(15) no
S1 C8 C13 . . . 119.76(14) no
C9 C8 C13 . . . 121.29(18) no
C8 C9 C10 . . . 119.3(2) no
C9 C10 C11 . . . 119.8(2) no
C10 C11 C12 . . . 120.9(2) no
C11 C12 C13 . . . 119.7(2) no
C8 C13 C12 . . . 119.03(19) no
C1 C2 H2 . . . 119.00 no
C3 C2 H2 . . . 119.00 no
C3 C4 H4 . . . 120.00 no
C5 C4 H4 . . . 120.00 no
C4 C5 H5 . . . 119.00 no
C6 C5 H5 . . . 119.00 no
C8 C9 H9 . . . 120.00 no
C10 C9 H9 . . . 120.00 no
C9 C10 H10 . . . 120.00 no
C11 C10 H10 . . . 120.00 no
C10 C11 H11 . . . 120.00 no
C12 C11 H11 . . . 120.00 no
C11 C12 H12 . . . 120.00 no
C13 C12 H12 . . . 120.00 no
C8 C13 H13 . . . 120.00 no
C12 C13 H13 . . . 120.00 no

loop_
_geom_bond_atom_site_label_1
_geom_bond_atom_site_label_2
_geom_bond_site_symmetry_1
_geom_bond_site_symmetry_2
_geom_bond_distance
_geom_bond_publ_flag
Cl1 C6 . . 1.730(2) no
S1 O3 . . 1.4321(15) no
S1 O4 . . 1.4257(16) no
S1 N1 . . 1.6255(17) no
S1 C8 . . 1.7572(18) no
O1 C7 . . 1.305(2) no
O2 C7 . . 1.211(3) no
O1 H1O . . 0.8200 no
N1 C3 . . 1.411(2) no
N1 H1N . . 0.8600 no
C1 C6 . . 1.394(3) no
C1 C7 . . 1.490(3) no
C1 C2 . . 1.391(3) no
C2 C3 . . 1.387(2) no
C3 C4 . . 1.387(3) no
C4 C5 . . 1.375(3) no
C5 C6 . . 1.378(3) no
C8 C13 . . 1.378(3) no
C8 C9 . . 1.378(3) no
C9 C10 . . 1.375(3) no
C10 C11 . . 1.377(3) no
C11 C12 . . 1.372(4) no
C12 C13 . . 1.385(3) no
C2 H2 . . 0.9300 no
C4 H4 . . 0.9300 no
C5 H5 . . 0.9300 no
C9 H9 . . 0.9300 no
C10 H10 . . 0.9300 no
C11 H11 . . 0.9300 no
C12 H12 . . 0.9300 no
C13 H13 . . 0.9300 no

loop_
_geom_hbond_atom_site_label_D
_geom_hbond_atom_site_label_H
_geom_hbond_atom_site_label_A
_geom_hbond_site_symmetry_A
_geom_hbond_distance_DH
_geom_hbond_distance_HA
_geom_hbond_distance_DA
_geom_hbond_angle_DHA
_geom_hbond_publ_flag
O1 H1O O2 3_585 0.82 1.83 2.648(2) 178 yes
N1 H1N O3 2_555 0.86 2.16 2.898(2) 144 yes
C4 H4 O4 . 0.93 2.41 3.052(3) 126 yes
C6 Cl1 CgB 4_564 1.730(2) 3.8131(12) 4.605(2) 106.16(8) yes
S1 O4 CgA 1_545 1.4257(16) 3.1405(17) 4.2532(9) 133.77(8) yes

loop_
_geom_torsion_atom_site_label_1
_geom_torsion_atom_site_label_2
_geom_torsion_atom_site_label_3
_geom_torsion_atom_site_label_4
_geom_torsion_site_symmetry_1
_geom_torsion_site_symmetry_2
_geom_torsion_site_symmetry_3
_geom_torsion_site_symmetry_4
_geom_torsion
_geom_torsion_publ_flag
O3 S1 N1 C3 . . . . 179.16(16) no
O4 S1 N1 C3 . . . . -51.79(18) no
C8 S1 N1 C3 . . . . 64.71(17) no
O3 S1 C8 C9 . . . . -47.55(18) no
O3 S1 C8 C13 . . . . 131.51(16) no
O4 S1 C8 C9 . . . . -178.57(16) no
O4 S1 C8 C13 . . . . 0.48(18) no
N1 S1 C8 C9 . . . . 63.83(18) no
N1 S1 C8 C13 . . . . -117.12(16) no
S1 N1 C3 C2 . . . . -163.64(14) no
S1 N1 C3 C4 . . . . 17.0(3) no
C6 C1 C2 C3 . . . . 0.1(3) no
C7 C1 C2 C3 . . . . -178.76(17) no
C2 C1 C6 Cl1 . . . . -177.75(15) no
C2 C1 C6 C5 . . . . 0.6(3) no
C7 C1 C6 Cl1 . . . . 1.1(3) no
C7 C1 C6 C5 . . . . 179.40(19) no
C2 C1 C7 O1 . . . . 2.0(3) no
C2 C1 C7 O2 . . . . -177.51(19) no
C6 C1 C7 O1 . . . . -176.84(18) no
C6 C1 C7 O2 . . . . 3.7(3) no
C1 C2 C3 N1 . . . . 179.62(16) no
C1 C2 C3 C4 . . . . -1.0(3) no
N1 C3 C4 C5 . . . . -179.45(19) no
C2 C3 C4 C5 . . . . 1.2(3) no
C3 C4 C5 C6 . . . . -0.6(3) no
C4 C5 C6 Cl1 . . . . 178.09(17) no
C4 C5 C6 C1 . . . . -0.4(3) no
S1 C8 C9 C10 . . . . 179.51(18) no
C13 C8 C9 C10 . . . . 0.5(3) no
S1 C8 C13 C12 . . . . -179.00(17) no
C9 C8 C13 C12 . . . . 0.0(3) no
C8 C9 C10 C11 . . . . -0.9(4) no
C9 C10 C11 C12 . . . . 0.8(4) no
C10 C11 C12 C13 . . . . -0.3(4) no
C11 C12 C13 C8 . . . . -0.1(3) no

loop_
_cod_related_entry_id
_cod_related_entry_database
_cod_related_entry_code
1 ChemSpider 24741986
